data_2206957
loop_
_publ_author_name
'Tian-Tian Pan'
'Jian-Rong Su'
'Duan-Jun Xu'

_publ_section_title
<i>catena</i>-Poly[[bis(1<i>H</i>-benzimidazole-\k<i>N</i>^3^)cobalt(II)]-\m-terephthalato-\k^3^<i>O</i>^1^,<i>O</i>^1'^:<i>O</i>^4^]
_journal_coeditor_code HB6260
_journal_issue 10
_journal_name_full 'Acta Crystallographica Section E'
_journal_page_first m1928
_journal_page_last m1930
_journal_paper_doi 10.1107/S1600536805027765
_journal_volume 61
_journal_year 2005
_chemical_formula_iupac '[Co (C8 H4 O4) (C7 H6 N2)2]'
_chemical_formula_moiety 'C22 H16 Co N4 O4'
_chemical_formula_sum 'C22 H16 Co N4 O4'
_chemical_formula_weight 459.32
_chemical_name_systematic
;
catena-Poly[[bis(1H-benzimidazole-\kN^3^)cobalt(II)]-
\m-terephthalato-\k^3^O^1^,O^1'^:O^4^]
;
_space_group_IT_number 14
_symmetry_cell_setting monoclinic
_symmetry_space_group_name_Hall '-P 2yn'
_symmetry_space_group_name_H-M 'P 1 21/n 1'
_atom_sites_solution_hydrogens geom
_atom_sites_solution_primary direct
_atom_sites_solution_secondary difmap
_audit_creation_method SHELXL-97
_cell_angle_alpha 90.00
_cell_angle_beta 115.002(3)
_cell_angle_gamma 90.00
_cell_formula_units_Z 4
_cell_length_a 17.319(2)
_cell_length_b 7.2711(7)
_cell_length_c 17.8495(18)
_cell_measurement_reflns_used 7787
_cell_measurement_temperature 295(2)
_cell_measurement_theta_max 24.0
_cell_measurement_theta_min 2.6
_cell_volume 2037.1(4)
_computing_cell_refinement PROCESS-AUTO
_computing_data_collection 'PROCESS-AUTO (Rigaku, 1998)'
_computing_data_reduction 'CrystalStructure (Rigaku, 2002)'
_computing_molecular_graphics 'ORTEP-3 for Windows (Farrugia, 1997) and XP (Siemens, 1994)'
_computing_publication_material 'WinGX (Farrugia, 1999)'
_computing_structure_refinement 'SHELXL97 (Sheldrick, 1997)'
_computing_structure_solution 'SIR92 (Altomare et al., 1993)'
_diffrn_ambient_temperature 295(2)
_diffrn_detector_area_resol_mean 10.00
_diffrn_measured_fraction_theta_full 0.98
_diffrn_measured_fraction_theta_max 0.98
_diffrn_measurement_device_type 'Rigaku R-AXIS RAPID'
_diffrn_measurement_method \w
_diffrn_radiation_monochromator graphite
_diffrn_radiation_source 'fine-focus sealed tube'
_diffrn_radiation_type MoK\a
_diffrn_radiation_wavelength 0.71073
_diffrn_reflns_av_R_equivalents 0.057
_diffrn_reflns_av_sigmaI/netI 0.042
_diffrn_reflns_limit_h_max 20
_diffrn_reflns_limit_h_min -20
_diffrn_reflns_limit_k_max 8
_diffrn_reflns_limit_k_min -8
_diffrn_reflns_limit_l_max 21
_diffrn_reflns_limit_l_min -21
_diffrn_reflns_number 10571
_diffrn_reflns_theta_full 25.0
_diffrn_reflns_theta_max 25.0
_diffrn_reflns_theta_min 1.4
_diffrn_standards_decay_% 0
_diffrn_standards_interval_count 0
_diffrn_standards_interval_time 0
_diffrn_standards_number 0
_exptl_absorpt_coefficient_mu 0.880
_exptl_absorpt_correction_T_max 0.925
_exptl_absorpt_correction_T_min 0.762
_exptl_absorpt_correction_type multi-scan
_exptl_absorpt_process_details '(ABSCOR; Higashi, 1995)'
_exptl_crystal_colour red
_exptl_crystal_density_diffrn 1.498
_exptl_crystal_density_method 'not measured'
_exptl_crystal_description plate
_exptl_crystal_F_000 940
_exptl_crystal_size_max 0.30
_exptl_crystal_size_mid 0.21
_exptl_crystal_size_min 0.08
_refine_diff_density_max 0.45
_refine_diff_density_min -0.48
_refine_ls_extinction_method none
_refine_ls_goodness_of_fit_ref 1.013
_refine_ls_hydrogen_treatment constr
_refine_ls_matrix_type full
_refine_ls_number_parameters 280
_refine_ls_number_reflns 3527
_refine_ls_number_restraints 0
_refine_ls_restrained_S_all 1.013
_refine_ls_R_factor_all 0.066
_refine_ls_R_factor_gt 0.048
_refine_ls_shift/su_max 0.001
_refine_ls_shift/su_mean 0.000
_refine_ls_structure_factor_coef Fsqd
_refine_ls_weighting_details 'calc w = 1/[\s^2^(Fo^2^)+(0.0744P)^2^+0.8857P] where P = (Fo^2^+2Fc^2^)/3'
_refine_ls_weighting_scheme calc
_refine_ls_wR_factor_gt 0.121
_refine_ls_wR_factor_ref 0.131
_reflns_number_gt 2730
_reflns_number_total 3527
_reflns_threshold_expression I>2\s(I)
_cod_data_source_file hb6260.cif
_cod_data_source_block I
_cod_original_sg_symbol_H-M 'P 21/n'
_cod_database_code 2206957
_cod_database_fobs_code 2206957

loop_
_symmetry_equiv_pos_as_xyz
'x, y, z'
'-x+1/2, y+1/2, -z+1/2'
'-x, -y, -z'
'x-1/2, -y-1/2, z-1/2'

loop_
_atom_site_label
_atom_site_fract_x
_atom_site_fract_y
_atom_site_fract_z
_atom_site_U_iso_or_equiv
_atom_site_adp_type
_atom_site_calc_flag
_atom_site_refinement_flags
_atom_site_occupancy
_atom_site_type_symbol
Co 0.38836(3) 0.61572(6) 0.63020(3) 0.04267(18) Uani d . 1 Co
N11 0.42478(19) 1.1337(4) 0.55315(18) 0.0544(8) Uani d . 1 N
H11 0.4023 1.2336 0.5274 0.065 Uiso calc R 1 H
N13 0.43354(17) 0.8542(4) 0.60434(16) 0.0475(7) Uani d . 1 N
N21 0.22068(19) 0.7160(5) 0.7406(2) 0.0635(9) Uani d . 1 N
H21 0.1700 0.7311 0.7370 0.076 Uiso calc R 1 H
N23 0.32509(18) 0.6723(4) 0.70136(17) 0.0497(7) Uani d . 1 N
O1 0.33212(14) 0.4601(3) 0.52735(14) 0.0527(6) Uani d . 1 O
O2 0.24824(16) 0.6933(4) 0.51220(16) 0.0621(7) Uani d . 1 O
O3 -0.00313(14) 0.0102(3) 0.20339(13) 0.0478(6) Uani d . 1 O
O4 -0.09195(14) 0.2193(4) 0.21237(14) 0.0552(6) Uani d . 1 O
C1 0.2618(2) 0.5412(5) 0.4894(2) 0.0479(8) Uani d . 1 C
C2 0.1917(2) 0.4450(5) 0.41883(19) 0.0449(8) Uani d . 1 C
C3 0.2028(2) 0.2706(5) 0.3934(2) 0.0536(9) Uani d . 1 C
H3 0.2560 0.2145 0.4175 0.064 Uiso calc R 1 H
C4 0.1353(2) 0.1794(5) 0.3325(2) 0.0522(9) Uani d . 1 C
H4 0.1440 0.0634 0.3155 0.063 Uiso calc R 1 H
C5 0.0556(2) 0.2577(5) 0.29686(19) 0.0430(8) Uani d . 1 C
C6 0.0450(2) 0.4338(5) 0.3215(2) 0.0554(9) Uani d . 1 C
H6 -0.0081 0.4902 0.2971 0.066 Uiso calc R 1 H
C7 0.1121(2) 0.5253(5) 0.3817(2) 0.0557(9) Uani d . 1 C
H7 0.1038 0.6428 0.3975 0.067 Uiso calc R 1 H
C8 -0.0188(2) 0.1566(5) 0.23302(19) 0.0444(8) Uani d . 1 C
C12 0.3833(2) 0.9888(5) 0.5628(2) 0.0523(9) Uani d . 1 C
H12 0.3242 0.9833 0.5421 0.063 Uiso calc R 1 H
C14 0.5954(2) 0.8387(6) 0.6702(2) 0.0574(10) Uani d . 1 C
H14 0.6004 0.7213 0.6925 0.069 Uiso calc R 1 H
C15 0.6662(3) 0.9416(7) 0.6814(3) 0.0707(12) Uani d . 1 C
H15 0.7199 0.8923 0.7122 0.085 Uiso calc R 1 H
C16 0.6599(3) 1.1179(6) 0.6478(3) 0.0699(12) Uani d . 1 C
H16 0.7094 1.1823 0.6565 0.084 Uiso calc R 1 H
C17 0.5821(3) 1.1977(6) 0.6022(2) 0.0640(10) Uani d . 1 C
H17 0.5775 1.3145 0.5794 0.077 Uiso calc R 1 H
C18 0.5105(2) 1.0947(5) 0.5920(2) 0.0490(9) Uani d . 1 C
C19 0.5157(2) 0.9182(5) 0.6239(2) 0.0467(8) Uani d . 1 C
C22 0.2424(2) 0.6977(6) 0.6778(3) 0.0600(10) Uani d . 1 C
H22 0.2033 0.7023 0.6226 0.072 Uiso calc R 1 H
C24 0.4436(2) 0.6624(5) 0.8463(2) 0.0552(9) Uani d . 1 C
H24 0.4881 0.6435 0.8311 0.066 Uiso calc R 1 H
C25 0.4576(3) 0.6769(7) 0.9278(3) 0.0737(12) Uani d . 1 C
H25 0.5131 0.6677 0.9685 0.088 Uiso calc R 1 H
C26 0.3917(3) 0.7048(7) 0.9515(3) 0.0816(13) Uani d . 1 C
H26 0.4044 0.7134 1.0075 0.098 Uiso calc R 1 H
C27 0.3087(3) 0.7201(6) 0.8949(3) 0.0704(11) Uani d . 1 C
H27 0.2645 0.7387 0.9107 0.084 Uiso calc R 1 H
C28 0.2943(2) 0.7063(5) 0.8123(2) 0.0552(9) Uani d . 1 C
C29 0.3596(2) 0.6774(5) 0.7875(2) 0.0482(8) Uani d . 1 C

loop_
_atom_site_aniso_label
_atom_site_aniso_U_11
_atom_site_aniso_U_22
_atom_site_aniso_U_33
_atom_site_aniso_U_12
_atom_site_aniso_U_13
_atom_site_aniso_U_23
Co 0.0330(3) 0.0472(3) 0.0383(3) 0.00341(19) 0.00586(19) -0.0011(2)
N11 0.0585(19) 0.0447(17) 0.0479(16) 0.0058(14) 0.0106(15) 0.0026(14)
N13 0.0410(16) 0.0528(18) 0.0397(14) 0.0035(13) 0.0081(13) 0.0027(13)
N21 0.0424(17) 0.080(2) 0.070(2) 0.0061(16) 0.0257(16) -0.0079(18)
N23 0.0389(15) 0.0602(18) 0.0449(15) 0.0052(14) 0.0129(13) -0.0021(14)
O1 0.0417(13) 0.0549(14) 0.0440(13) 0.0014(12) 0.0012(11) -0.0069(11)
O2 0.0479(14) 0.0600(16) 0.0615(16) -0.0013(13) 0.0068(13) -0.0175(14)
O3 0.0385(12) 0.0490(14) 0.0440(13) -0.0029(10) 0.0059(10) -0.0072(11)
O4 0.0338(12) 0.0720(17) 0.0517(13) 0.0021(12) 0.0101(11) -0.0039(13)
C1 0.046(2) 0.047(2) 0.0413(18) 0.0005(16) 0.0099(16) 0.0003(16)
C2 0.0402(18) 0.0469(19) 0.0390(17) 0.0009(15) 0.0085(15) 0.0013(15)
C3 0.0360(18) 0.058(2) 0.052(2) 0.0102(16) 0.0037(16) -0.0090(17)
C4 0.0415(19) 0.052(2) 0.052(2) 0.0055(16) 0.0098(16) -0.0091(17)
C5 0.0386(17) 0.0478(19) 0.0369(16) 0.0005(15) 0.0105(14) -0.0015(14)
C6 0.0390(18) 0.059(2) 0.050(2) 0.0110(17) 0.0015(16) 0.0003(18)
C7 0.048(2) 0.049(2) 0.051(2) 0.0099(17) 0.0019(17) -0.0071(17)
C8 0.0364(18) 0.057(2) 0.0355(16) -0.0011(15) 0.0108(14) 0.0036(15)
C12 0.0444(19) 0.049(2) 0.050(2) 0.0060(17) 0.0075(16) 0.0010(17)
C14 0.044(2) 0.071(3) 0.054(2) 0.0061(18) 0.0163(17) 0.0090(19)
C15 0.049(2) 0.094(3) 0.065(3) 0.002(2) 0.020(2) 0.002(2)
C16 0.058(3) 0.087(3) 0.066(3) -0.021(2) 0.027(2) -0.013(2)
C17 0.076(3) 0.059(2) 0.061(2) -0.012(2) 0.031(2) -0.009(2)
C18 0.054(2) 0.048(2) 0.0422(18) 0.0009(17) 0.0177(16) -0.0062(16)
C19 0.048(2) 0.052(2) 0.0390(17) -0.0024(16) 0.0171(15) -0.0044(15)
C22 0.043(2) 0.073(3) 0.060(2) 0.0074(19) 0.0179(18) -0.005(2)
C24 0.051(2) 0.058(2) 0.051(2) -0.0015(17) 0.0167(17) -0.0070(17)
C25 0.066(3) 0.091(3) 0.054(2) 0.003(2) 0.015(2) -0.005(2)
C26 0.089(3) 0.104(4) 0.052(2) 0.009(3) 0.030(2) -0.007(2)
C27 0.074(3) 0.079(3) 0.070(3) 0.010(2) 0.043(2) -0.003(2)
C28 0.054(2) 0.053(2) 0.059(2) 0.0000(18) 0.0239(19) -0.0057(18)
C29 0.0470(19) 0.0449(19) 0.052(2) -0.0002(15) 0.0200(17) -0.0042(16)

loop_
_atom_type_symbol
_atom_type_description
_atom_type_scat_dispersion_real
_atom_type_scat_dispersion_imag
_atom_type_scat_source
C C 0.0033 0.0000 'International Tables Vol C Tables 4.2.6.8 and 6.1.1.4'
H H 0.0000 0.0000 'International Tables Vol C Tables 4.2.6.8 and 6.1.1.4'
N N 0.0061 0.0000 'International Tables Vol C Tables 4.2.6.8 and 6.1.1.4'
O O 0.0106 0.0000 'International Tables Vol C Tables 4.2.6.8 and 6.1.1.4'
Co Co 0.3494 0.0000 'International Tables Vol C Tables 4.2.6.8 and 6.1.1.4'

loop_
_geom_angle_atom_site_label_1
_geom_angle_atom_site_label_2
_geom_angle_atom_site_label_3
_geom_angle_site_symmetry_1
_geom_angle_site_symmetry_3
_geom_angle
_geom_angle_publ_flag
O1 Co O2 . . 56.01(9) y
O1 Co O3 . 4_666 107.21(10) y
O1 Co N13 . . 110.78(11) y
O1 Co N23 . . 119.93(11) y
O2 Co O3 . 4_666 163.22(9) y
O2 Co N13 . . 86.92(10) y
O2 Co N23 . . 83.92(10) y
O3 Co N13 4_666 . 101.13(10) y
O3 Co N23 4_666 . 106.82(11) y
N13 Co N23 . . 109.21(12) y
C12 N11 C18 . . 107.4(3) ?
C12 N11 H11 . . 126.3 ?
C18 N11 H11 . . 126.3 ?
C12 N13 C19 . . 104.8(3) ?
C12 N13 Co . . 122.5(3) ?
C19 N13 Co . . 132.7(2) ?
C22 N21 C28 . . 107.3(3) ?
C22 N21 H21 . . 126.3 ?
C28 N21 H21 . . 126.3 ?
C22 N23 C29 . . 104.4(3) ?
C22 N23 Co . . 128.6(3) ?
C29 N23 Co . . 126.8(2) ?
Co O1 C1 . . 102.2(2) y
Co O2 C1 . . 79.9(2) y
Co O3 C8 4_565 . 110.4(2) y
O2 C1 O1 . . 121.1(3) ?
O2 C1 C2 . . 119.7(3) ?
O1 C1 C2 . . 119.2(3) ?
C7 C2 C3 . . 118.5(3) ?
C7 C2 C1 . . 119.6(3) ?
C3 C2 C1 . . 121.7(3) ?
C4 C3 C2 . . 120.5(3) ?
C4 C3 H3 . . 119.7 ?
C2 C3 H3 . . 119.7 ?
C5 C4 C3 . . 121.0(3) ?
C5 C4 H4 . . 119.5 ?
C3 C4 H4 . . 119.5 ?
C4 C5 C6 . . 118.4(3) ?
C4 C5 C8 . . 121.4(3) ?
C6 C5 C8 . . 120.2(3) ?
C7 C6 C5 . . 120.7(3) ?
C7 C6 H6 . . 119.6 ?
C5 C6 H6 . . 119.6 ?
C6 C7 C2 . . 120.9(3) ?
C6 C7 H7 . . 119.6 ?
C2 C7 H7 . . 119.6 ?
O4 C8 O3 . . 123.6(3) ?
O4 C8 C5 . . 119.0(3) ?
O3 C8 C5 . . 117.4(3) ?
N13 C12 N11 . . 113.6(3) ?
N13 C12 H12 . . 123.2 ?
N11 C12 H12 . . 123.2 ?
C15 C14 C19 . . 117.2(4) ?
C15 C14 H14 . . 121.4 ?
C19 C14 H14 . . 121.4 ?
C14 C15 C16 . . 122.2(4) ?
C14 C15 H15 . . 118.9 ?
C16 C15 H15 . . 118.9 ?
C17 C16 C15 . . 121.3(4) ?
C17 C16 H16 . . 119.4 ?
C15 C16 H16 . . 119.4 ?
C16 C17 C18 . . 116.5(4) ?
C16 C17 H17 . . 121.7 ?
C18 C17 H17 . . 121.7 ?
N11 C18 C17 . . 131.8(4) ?
N11 C18 C19 . . 105.4(3) ?
C17 C18 C19 . . 122.8(4) ?
C18 C19 N13 . . 108.8(3) ?
C18 C19 C14 . . 120.0(3) ?
N13 C19 C14 . . 131.1(3) ?
N23 C22 N21 . . 113.5(3) ?
N23 C22 H22 . . 123.2 ?
N21 C22 H22 . . 123.2 ?
C25 C24 C29 . . 116.9(4) ?
C25 C24 H24 . . 121.5 ?
C29 C24 H24 . . 121.5 ?
C24 C25 C26 . . 122.2(4) ?
C24 C25 H25 . . 118.9 ?
C26 C25 H25 . . 118.9 ?
C27 C26 C25 . . 121.9(4) ?
C27 C26 H26 . . 119.0 ?
C25 C26 H26 . . 119.0 ?
C26 C27 C28 . . 116.0(4) ?
C26 C27 H27 . . 122.0 ?
C28 C27 H27 . . 122.0 ?
N21 C28 C27 . . 131.6(4) ?
N21 C28 C29 . . 105.7(3) ?
C27 C28 C29 . . 122.8(4) ?
C24 C29 C28 . . 120.1(3) ?
C24 C29 N23 . . 130.8(3) ?
C28 C29 N23 . . 109.1(3) ?

loop_
_geom_bond_atom_site_label_1
_geom_bond_atom_site_label_2
_geom_bond_site_symmetry_2
_geom_bond_distance
_geom_bond_publ_flag
Co O1 . 2.022(2) y
Co O2 . 2.515(3) y
Co O3 4_666 2.000(2) y
Co N13 . 2.034(3) y
Co N23 . 2.039(3) y
N11 C12 . 1.327(5) ?
N11 C18 . 1.377(5) ?
N11 H11 . 0.8600 ?
N13 C12 . 1.312(4) ?
N13 C19 . 1.394(4) ?
N21 C22 . 1.332(5) ?
N21 C28 . 1.374(5) ?
N21 H21 . 0.8600 ?
N23 C22 . 1.323(4) ?
N23 C29 . 1.395(4) ?
C1 O1 . 1.262(4) y
C1 O2 . 1.235(4) y
C8 O3 . 1.268(4) y
C8 O4 . 1.246(4) y
O3 Co 4_565 2.000(2) ?
C1 C2 . 1.502(5) ?
C2 C7 . 1.381(5) ?
C2 C3 . 1.388(5) ?
C3 C4 . 1.382(5) ?
C3 H3 . 0.9300 ?
C4 C5 . 1.375(5) ?
C4 H4 . 0.9300 ?
C5 C6 . 1.392(5) ?
C5 C8 . 1.503(4) ?
C6 C7 . 1.375(5) ?
C6 H6 . 0.9300 ?
C7 H7 . 0.9300 ?
C12 H12 . 0.9300 ?
C14 C15 . 1.376(6) ?
C14 C19 . 1.399(5) ?
C14 H14 . 0.9300 ?
C15 C16 . 1.400(6) ?
C15 H15 . 0.9300 ?
C16 C17 . 1.373(6) ?
C16 H16 . 0.9300 ?
C17 C18 . 1.393(5) ?
C17 H17 . 0.9300 ?
C18 C19 . 1.392(5) ?
C22 H22 . 0.9300 ?
C24 C25 . 1.375(5) ?
C24 C29 . 1.392(5) ?
C24 H24 . 0.9300 ?
C25 C26 . 1.389(6) ?
C25 H25 . 0.9300 ?
C26 C27 . 1.369(6) ?
C26 H26 . 0.9300 ?
C27 C28 . 1.391(5) ?
C27 H27 . 0.9300 ?
C28 C29 . 1.394(5) ?

loop_
_geom_hbond_atom_site_label_D
_geom_hbond_atom_site_label_H
_geom_hbond_atom_site_label_A
_geom_hbond_site_symmetry_A
_geom_hbond_distance_DH
_geom_hbond_distance_HA
_geom_hbond_distance_DA
_geom_hbond_angle_DHA
_geom_hbond_publ_flag
N11 H11 O1 1_565 0.86 2.05 2.792(4) 145 y
N21 H21 O4 3_566 0.86 1.95 2.735(4) 151 y
